data_7157199
loop_
_publ_author_name
'Galeev, Andrew R.'
'Mokrushin, Ivan G.'
'Dmitriev, Maksim V.'
'Mashevskaya, Irina V.'
'Maslivets, Andrey N.'
'Rubin, Michael'

_publ_section_title
;
 Synthesis of meta-Substituted Anilines via Three-Component Reaction of
 Acetone, Amines, and 1,3-Diketones
;
_journal_name_full 'Organic &amp; Biomolecular Chemistry'
_journal_paper_doi 10.1039/C9OB02120E
_journal_year 2019
_chemical_formula_moiety 'C11 H9 F3 O2 S'
_chemical_formula_sum 'C11 H9 F3 O2 S'
_chemical_formula_weight 262.24
_space_group_crystal_system monoclinic
_space_group_IT_number 14
_space_group_name_Hall '-P 2yn'
_space_group_name_H-M_alt 'P 1 21/n 1'
_atom_sites_solution_hydrogens mixed
_atom_sites_solution_primary direct
_audit_creation_date 2019-01-23
_audit_creation_method
;
Olex2 1.2
(compiled 2018.05.29 svn.r3508 for OlexSys, GUI svn.r5506)
;
_audit_update_record
;
2019-03-24 deposited with the CCDC.	2019-11-12 downloaded from the CCDC.
;
_cell_angle_alpha 90
_cell_angle_beta 91.53(2)
_cell_angle_gamma 90
_cell_formula_units_Z 4
_cell_length_a 8.470(2)
_cell_length_b 13.267(3)
_cell_length_c 9.675(2)
_cell_measurement_reflns_used 1939
_cell_measurement_temperature 295
_cell_measurement_theta_max 28.7160
_cell_measurement_theta_min 3.7170
_cell_volume 1086.8(4)
_computing_cell_refinement
;
CrysAlisPro, Agilent Technologies,
Version 1.171.37.33 (release 27-03-2014 CrysAlis171 .NET)
(compiled Mar 27 2014,17:12:48)
;
_computing_data_collection
;
CrysAlisPro, Agilent Technologies,
Version 1.171.37.33 (release 27-03-2014 CrysAlis171 .NET)
(compiled Mar 27 2014,17:12:48)
;
_computing_data_reduction
;
CrysAlisPro, Agilent Technologies,
Version 1.171.37.33 (release 27-03-2014 CrysAlis171 .NET)
(compiled Mar 27 2014,17:12:48)
;
_computing_molecular_graphics 'Olex2 (Dolomanov et al., 2009)'
_computing_publication_material 'Olex2 (Dolomanov et al., 2009)'
_computing_structure_refinement 'ShelXL (Sheldrick, 2015)'
_computing_structure_solution 'ShelXS (Sheldrick, 2008)'
_diffrn_ambient_temperature 295.15
_diffrn_detector 'CCD plate'
_diffrn_detector_area_resol_mean 10.4752
_diffrn_detector_type Ruby
_diffrn_measured_fraction_theta_full 0.998
_diffrn_measured_fraction_theta_max 0.873
_diffrn_measurement_details
;
#__ type_ start__ end____ width___ exp.time_
  1 omega  -95.00  -14.00   1.0000    5.0000
omega____ theta____ kappa____ phi______ frames
    -      -14.7103  -19.0000    0.0000 81

#__ type_ start__ end____ width___ exp.time_
  2 omega   -1.00   26.00   1.0000    5.0000
omega____ theta____ kappa____ phi______ frames
    -      -14.7103  -19.0000    0.0000 27

#__ type_ start__ end____ width___ exp.time_
  3 omega  -12.00   21.00   1.0000    5.0000
omega____ theta____ kappa____ phi______ frames
    -      -14.7103  -99.0000   60.0000 33

#__ type_ start__ end____ width___ exp.time_
  4 omega  -82.00  -52.00   1.0000    5.0000
omega____ theta____ kappa____ phi______ frames
    -      -14.2416  -38.0000 -120.0000 30

#__ type_ start__ end____ width___ exp.time_
  5 omega  -30.00    8.00   1.0000    5.0000
omega____ theta____ kappa____ phi______ frames
    -      -14.2416  -38.0000 -120.0000 38

#__ type_ start__ end____ width___ exp.time_
  6 omega  -98.00  -64.00   1.0000    5.0000
omega____ theta____ kappa____ phi______ frames
    -      -14.2416  -19.0000  -30.0000 34
;
_diffrn_measurement_device 'four-circle diffractometer'
_diffrn_measurement_device_type 'New Xcalibur, Ruby'
_diffrn_measurement_method '\w scans'
_diffrn_orient_matrix_UB_11 -0.0779981000
_diffrn_orient_matrix_UB_12 0.0138010000
_diffrn_orient_matrix_UB_13 -0.0205835000
_diffrn_orient_matrix_UB_21 -0.0211953000
_diffrn_orient_matrix_UB_22 0.0024807000
_diffrn_orient_matrix_UB_23 0.0702983000
_diffrn_orient_matrix_UB_31 0.0222662000
_diffrn_orient_matrix_UB_32 0.0515954000
_diffrn_orient_matrix_UB_33 0.0019613000
_diffrn_radiation_monochromator graphite
_diffrn_radiation_probe x-ray
_diffrn_radiation_type MoK\a
_diffrn_radiation_wavelength 0.71073
_diffrn_reflns_av_R_equivalents 0.0233
_diffrn_reflns_av_unetI/netI 0.0308
_diffrn_reflns_Laue_measured_fraction_full 0.998
_diffrn_reflns_Laue_measured_fraction_max 0.873
_diffrn_reflns_limit_h_max 11
_diffrn_reflns_limit_h_min -8
_diffrn_reflns_limit_k_max 12
_diffrn_reflns_limit_k_min -18
_diffrn_reflns_limit_l_max 13
_diffrn_reflns_limit_l_min -12
_diffrn_reflns_number 6252
_diffrn_reflns_point_group_measured_fraction_full 0.998
_diffrn_reflns_point_group_measured_fraction_max 0.873
_diffrn_reflns_theta_full 26.000
_diffrn_reflns_theta_max 29.420
_diffrn_reflns_theta_min 3.509
_diffrn_source 'Enhance (Mo) X-ray Source'
_exptl_absorpt_coefficient_mu 0.325
_exptl_absorpt_correction_T_max 1.00000
_exptl_absorpt_correction_T_min 0.58867
_exptl_absorpt_correction_type multi-scan
_exptl_absorpt_process_details
;
CrysAlisPro, Agilent Technologies,
Version 1.171.37.33 (release 27-03-2014 CrysAlis171 .NET)
(compiled Mar 27 2014,17:12:48)
Empirical absorption correction using spherical harmonics,
 implemented in SCALE3 ABSPACK scaling algorithm.
;
_exptl_crystal_colour 'clear light yellow'
_exptl_crystal_colour_lustre clear
_exptl_crystal_colour_modifier light
_exptl_crystal_colour_primary yellow
_exptl_crystal_density_diffrn 1.603
_exptl_crystal_description prism
_exptl_crystal_F_000 536
_exptl_crystal_size_max 0.55
_exptl_crystal_size_mid 0.38
_exptl_crystal_size_min 0.22
_refine_diff_density_max 0.366
_refine_diff_density_min -0.313
_refine_diff_density_rms 0.054
_refine_ls_extinction_method none
_refine_ls_goodness_of_fit_ref 1.066
_refine_ls_hydrogen_treatment mixed
_refine_ls_matrix_type full
_refine_ls_number_parameters 158
_refine_ls_number_reflns 2635
_refine_ls_number_restraints 0
_refine_ls_restrained_S_all 1.066
_refine_ls_R_factor_all 0.0561
_refine_ls_R_factor_gt 0.0435
_refine_ls_shift/su_max 0.000
_refine_ls_shift/su_mean 0.000
_refine_ls_structure_factor_coef Fsqd
_refine_ls_weighting_details 'w=1/[\s^2^(Fo^2^)+(0.0556P)^2^+0.3586P] where P=(Fo^2^+2Fc^2^)/3'
_refine_ls_weighting_scheme calc
_refine_ls_wR_factor_gt 0.1132
_refine_ls_wR_factor_ref 0.1221
_reflns_Friedel_coverage 0.000
_reflns_number_gt 2093
_reflns_number_total 2635
_reflns_threshold_expression 'I > 2\s(I)'
_cod_data_source_file c9ob02120e2.cif
_cod_data_source_block psu-831(r-44-r)
_cod_database_code 7157199
_shelx_shelxl_version_number 2018/1
_chemical_oxdiff_formula 'C12 H12 N1 O3 S1 F3'
_shelx_space_group_comment
;
The symmetry employed for this shelxl refinement is uniquely defined
by the following loop, which should always be used as a source of
symmetry information in preference to the above space-group names.
They are only intended as comments.
;
_shelx_estimated_absorpt_t_max 0.932
_shelx_estimated_absorpt_t_min 0.841
_reflns_odcompleteness_completeness 99.66
_reflns_odcompleteness_iscentric 1
_reflns_odcompleteness_theta 26.32
_olex2_refinement_description
;
1. Fixed Uiso
 At 1.2 times of:
  All C(H) groups, All C(H,H) groups
2.a Secondary CH2 refined with riding coordinates:
 C4(H4A,H4B), C6(H6A,H6B)
2.b Aromatic/amide H refined with riding coordinates:
 C2(H2), C9(H9), C10(H10), C11(H11)
;
_olex2_submission_special_instructions 'No special instructions were received'

loop_
_space_group_symop_operation_xyz
'x, y, z'
'-x+1/2, y+1/2, -z+1/2'
'-x, -y, -z'
'x-1/2, -y-1/2, z-1/2'

loop_
_atom_site_label
_atom_site_type_symbol
_atom_site_fract_x
_atom_site_fract_y
_atom_site_fract_z
_atom_site_U_iso_or_equiv
_atom_site_adp_type
_atom_site_occupancy
_atom_site_site_symmetry_order
_atom_site_calc_flag
_atom_site_refinement_flags_posn
C1 C 0.5704(2) 0.19582(13) 0.44350(17) 0.0287(4) Uani 1 1 d .
C2 C 0.6571(2) 0.26390(14) 0.5146(2) 0.0371(4) Uani 1 1 d .
H2 H 0.764951 0.252563 0.526604 0.044 Uiso 1 1 calc R
C3 C 0.5906(2) 0.35371(14) 0.57304(19) 0.0363(4) Uani 1 1 d .
C4 C 0.4133(2) 0.36229(15) 0.5716(2) 0.0385(4) Uani 1 1 d .
H4A H 0.383814 0.432730 0.578220 0.046 Uiso 1 1 calc R
H4B H 0.372764 0.327475 0.651318 0.046 Uiso 1 1 calc R
C5 C 0.3399(2) 0.31771(13) 0.44113(18) 0.0303(4) Uani 1 1 d .
C6 C 0.3966(2) 0.21107(13) 0.41478(19) 0.0314(4) Uani 1 1 d .
H6A H 0.338190 0.165079 0.472209 0.038 Uiso 1 1 calc R
H6B H 0.372922 0.193859 0.319026 0.038 Uiso 1 1 calc R
C7 C 0.1606(2) 0.31812(14) 0.4516(2) 0.0390(4) Uani 1 1 d .
C8 C 0.6375(2) 0.10318(13) 0.39187(18) 0.0299(4) Uani 1 1 d .
C9 C 0.5697(2) 0.03428(13) 0.3014(2) 0.0360(4) Uani 1 1 d .
H9 H 0.467708 0.039774 0.264180 0.043 Uiso 1 1 calc R
C10 C 0.6743(3) -0.04588(14) 0.2718(2) 0.0419(5) Uani 1 1 d .
H10 H 0.648514 -0.098230 0.211415 0.050 Uiso 1 1 calc R
C11 C 0.8135(2) -0.03874(15) 0.3395(2) 0.0407(5) Uani 1 1 d .
H11 H 0.894500 -0.085593 0.332100 0.049 Uiso 1 1 calc R
F1 F 0.08851(15) 0.27481(10) 0.34366(15) 0.0589(4) Uani 1 1 d .
F2 F 0.10315(14) 0.41060(9) 0.46222(14) 0.0498(3) Uani 1 1 d .
F3 F 0.11145(15) 0.26785(10) 0.56357(15) 0.0592(4) Uani 1 1 d .
O1 O 0.37865(17) 0.37484(11) 0.32351(14) 0.0411(3) Uani 1 1 d .
H1 H 0.363(3) 0.436(2) 0.341(3) 0.064(8) Uiso 1 1 d .
O2 O 0.67366(18) 0.41830(10) 0.62791(17) 0.0504(4) Uani 1 1 d .
S1 S 0.82520(6) 0.06526(4) 0.43998(6) 0.04459(18) Uani 1 1 d .

loop_
_atom_site_aniso_label
_atom_site_aniso_U_11
_atom_site_aniso_U_22
_atom_site_aniso_U_33
_atom_site_aniso_U_23
_atom_site_aniso_U_13
_atom_site_aniso_U_12
C1 0.0275(8) 0.0270(8) 0.0314(8) 0.0021(6) -0.0026(7) 0.0013(7)
C2 0.0280(9) 0.0330(9) 0.0496(11) -0.0034(8) -0.0090(8) 0.0012(8)
C3 0.0378(10) 0.0308(9) 0.0397(10) -0.0011(7) -0.0122(8) 0.0000(8)
C4 0.0379(10) 0.0375(10) 0.0397(10) -0.0067(8) -0.0054(8) 0.0056(8)
C5 0.0288(9) 0.0276(8) 0.0344(9) 0.0000(7) -0.0031(7) 0.0009(7)
C6 0.0272(9) 0.0279(8) 0.0389(9) -0.0028(7) -0.0039(7) -0.0002(7)
C7 0.0334(10) 0.0357(10) 0.0477(11) -0.0043(8) -0.0035(8) 0.0046(8)
C8 0.0258(8) 0.0299(8) 0.0338(9) 0.0024(7) -0.0019(7) 0.0012(7)
C9 0.0316(9) 0.0317(9) 0.0443(10) -0.0054(8) -0.0061(8) 0.0028(8)
C10 0.0431(11) 0.0311(9) 0.0512(12) -0.0066(8) -0.0036(9) 0.0011(8)
C11 0.0388(11) 0.0329(9) 0.0505(11) 0.0031(8) 0.0024(9) 0.0092(8)
F1 0.0358(7) 0.0630(8) 0.0770(9) -0.0237(7) -0.0175(6) 0.0040(6)
F2 0.0398(7) 0.0411(7) 0.0682(8) -0.0047(6) -0.0060(6) 0.0156(5)
F3 0.0445(7) 0.0571(8) 0.0769(10) 0.0133(7) 0.0184(7) 0.0027(6)
O1 0.0491(9) 0.0340(7) 0.0402(7) 0.0061(6) 0.0018(6) 0.0019(6)
O2 0.0497(9) 0.0338(7) 0.0664(10) -0.0107(7) -0.0209(8) -0.0021(7)
S1 0.0341(3) 0.0424(3) 0.0565(3) -0.0064(2) -0.0132(2) 0.0087(2)

loop_
_atom_type_symbol
_atom_type_description
_atom_type_scat_dispersion_real
_atom_type_scat_dispersion_imag
_atom_type_scat_source
C C 0.0033 0.0016 'International Tables Vol C Tables 4.2.6.8 and 6.1.1.4'
H H 0.0000 0.0000 'International Tables Vol C Tables 4.2.6.8 and 6.1.1.4'
F F 0.0171 0.0103 'International Tables Vol C Tables 4.2.6.8 and 6.1.1.4'
O O 0.0106 0.0060 'International Tables Vol C Tables 4.2.6.8 and 6.1.1.4'
S S 0.1246 0.1234 'International Tables Vol C Tables 4.2.6.8 and 6.1.1.4'

loop_
_geom_angle_atom_site_label_1
_geom_angle_atom_site_label_2
_geom_angle_atom_site_label_3
_geom_angle
C2 C1 C6 121.57(16)
C2 C1 C8 122.23(17)
C8 C1 C6 116.20(15)
C1 C2 C3 122.95(17)
C2 C3 C4 117.33(16)
O2 C3 C2 121.67(18)
O2 C3 C4 120.91(18)
C3 C4 C5 111.47(16)
C4 C5 C6 112.31(15)
C4 C5 C7 109.33(16)
C6 C5 C7 109.56(15)
O1 C5 C4 111.30(15)
O1 C5 C6 106.46(14)
O1 C5 C7 107.75(15)
C1 C6 C5 114.01(14)
F1 C7 C5 112.59(16)
F1 C7 F3 105.84(16)
F2 C7 C5 112.14(16)
F2 C7 F1 107.45(16)
F2 C7 F3 105.92(16)
F3 C7 C5 112.42(16)
C1 C8 S1 121.55(13)
C9 C8 C1 128.35(16)
C9 C8 S1 110.09(14)
C8 C9 C10 111.93(17)
C11 C10 C9 113.31(18)
C10 C11 S1 112.16(15)
C11 S1 C8 92.50(9)

loop_
_geom_bond_atom_site_label_1
_geom_bond_atom_site_label_2
_geom_bond_distance
C1 C2 1.342(3)
C1 C6 1.504(2)
C1 C8 1.449(2)
C2 C3 1.440(3)
C3 C4 1.506(3)
C3 O2 1.221(2)
C4 C5 1.512(3)
C5 C6 1.518(2)
C5 C7 1.525(3)
C5 O1 1.413(2)
C7 F1 1.327(2)
C7 F2 1.325(2)
C7 F3 1.347(2)
C8 C9 1.380(3)
C8 S1 1.7199(18)
C9 C10 1.418(3)
C10 C11 1.337(3)
C11 S1 1.689(2)

loop_
_geom_hbond_atom_site_label_D
_geom_hbond_atom_site_label_H
_geom_hbond_atom_site_label_A
_geom_hbond_distance_DH
_geom_hbond_distance_HA
_geom_hbond_distance_DA
_geom_hbond_angle_DHA
_geom_hbond_site_symmetry_A
_geom_hbond_publ_flag
O1 H1 O2 0.84(3) 1.99(3) 2.821(2) 177(3) 3_666 yes
